data_2008012
loop_
_publ_author_name
'Irina Yu. Bagryanskaya'
'Tatyana V. Rybalova'
'Yuri V. Gatilov'
'Vadim K. Khlestkin'
'Dmitrii G. Mazhukin'

_publ_section_title
;
 The First X-ray Study of Alkoxynitrosoamines
;
_journal_issue 12
_journal_name_full 'Acta Crystallographica Section C'
_journal_page_first IUC9800073
_journal_paper_doi 10.1107/S0108270198099120
_journal_volume 54
_journal_year 1998
_chemical_formula_moiety 'C9 H19 N3 O4'
_chemical_formula_sum 'C9 H19 N3 O4'
_chemical_formula_weight 233.27
_chemical_melting_point 93
_chemical_name_systematic
;
N-formyl-N'-nitroso-N,N'-dimethoxy-2,3-dimethyl-2,3-butanediamine
;
_space_group_IT_number 14
_symmetry_cell_setting monoclinic
_symmetry_space_group_name_Hall '-P 2ybc'
_symmetry_space_group_name_H-M 'P 1 21/c 1'
_audit_creation_method SHELXL
_cell_angle_alpha 90.00
_cell_angle_beta 109.740(10)
_cell_angle_gamma 90.00
_cell_formula_units_Z 2
_cell_length_a 6.4240(10)
_cell_length_b 13.611(2)
_cell_length_c 7.2310(10)
_cell_measurement_reflns_used 28
_cell_measurement_temperature 298(2)
_cell_measurement_theta_max 35.1
_cell_measurement_theta_min 30.6
_cell_volume 595.10(16)
_computing_cell_refinement 'Syntex P21 software'
_computing_data_collection 'Syntex P21 software'
_computing_data_reduction 'Syntex XTAPE'
_computing_publication_material SHELXL93
_computing_structure_refinement 'SHELXL93 (Sheldrick, 1993)'
_computing_structure_solution 'SHELXS86 (Sheldrick, 1990)'
_diffrn_ambient_temperature 298(2)
_diffrn_measurement_device_type 'Syntex P2~1~'
_diffrn_measurement_method \q/2\q
_diffrn_radiation_monochromator graphite
_diffrn_radiation_source 'normal-focus sealed tube'
_diffrn_radiation_type CuK\a
_diffrn_radiation_wavelength 1.54178
_diffrn_reflns_av_R_equivalents 0.027
_diffrn_reflns_av_sigmaI/netI 0.0175
_diffrn_reflns_limit_h_max 7
_diffrn_reflns_limit_h_min -7
_diffrn_reflns_limit_k_max 16
_diffrn_reflns_limit_k_min 0
_diffrn_reflns_limit_l_max 8
_diffrn_reflns_limit_l_min 0
_diffrn_reflns_number 1345
_diffrn_reflns_theta_max 69.97
_diffrn_reflns_theta_min 6.50
_diffrn_standards_decay_% 2.0
_diffrn_standards_interval_count 97
_diffrn_standards_interval_time 120
_diffrn_standards_number 3
_exptl_absorpt_coefficient_mu 0.859
_exptl_absorpt_correction_T_max 0.841
_exptl_absorpt_correction_T_min 0.686
_exptl_absorpt_correction_type numerical
_exptl_absorpt_process_details
;
Numerical absorption correction for crystal defined
by faces (SHELX-76).
;
_exptl_crystal_colour colourless
_exptl_crystal_density_diffrn 1.302
_exptl_crystal_density_method 'not measured'
_exptl_crystal_description parallelepiped
_exptl_crystal_F_000 252
_exptl_crystal_size_max 0.6
_exptl_crystal_size_mid 0.3
_exptl_crystal_size_min 0.3
_refine_diff_density_max 0.249
_refine_diff_density_min -0.118
_refine_ls_extinction_coef 0.018(3)
_refine_ls_extinction_method SHELXL
_refine_ls_goodness_of_fit_all 1.085
_refine_ls_goodness_of_fit_obs 1.122
_refine_ls_hydrogen_treatment mixed
_refine_ls_matrix_type full
_refine_ls_number_parameters 109
_refine_ls_number_reflns 1132
_refine_ls_number_restraints 0
_refine_ls_restrained_S_all 1.085
_refine_ls_restrained_S_obs 1.122
_refine_ls_R_factor_all 0.0383
_refine_ls_R_factor_obs 0.0360
_refine_ls_shift/su_max -0.001
_refine_ls_shift/su_mean 0.000
_refine_ls_structure_factor_coef Fsqd
_refine_ls_weighting_details 'w=1/[\s^2^(Fo^2^)+(0.0561P)^2^+0.0941P] where P=(Fo^2^+2Fc^2^)/3'
_refine_ls_weighting_scheme calc
_refine_ls_wR_factor_all 0.1020
_refine_ls_wR_factor_obs 0.1003
_reflns_number_observed 1033
_reflns_number_total 1132
_reflns_observed_criterion >2sigma(I)
_cod_data_source_file qa0066.cif
_cod_data_source_block 2
_cod_depositor_comments
;
The following automatic conversions were performed:

'_refine_ls_weighting_scheme' value 'calc
w=1/[\s^2^(Fo^2^)+(0.0561P)^2^+0.0941P] where P=(Fo^2^+2Fc^2^)/3' was
changed to 'calc'. New tag '_refine_ls_weighting_details' was
created. The value of the new tag was set to
'w=1/[\s^2^(Fo^2^)+(0.0561P)^2^+0.0941P] where P=(Fo^2^+2Fc^2^)/3'.

Automatic conversion script
Id: cif_fix_values 3143 2015-03-26 13:38:13Z robertas 
;
_cod_original_cell_volume 595.1(2)
_cod_original_sg_symbol_H-M 'P 21/c'
_cod_database_code 2008012

loop_
_symmetry_equiv_pos_as_xyz
'x, y, z'
'-x, y+1/2, -z+1/2'
'-x, -y, -z'
'x, -y-1/2, z-1/2'

loop_
_atom_site_aniso_label
_atom_site_aniso_U_11
_atom_site_aniso_U_22
_atom_site_aniso_U_33
_atom_site_aniso_U_12
_atom_site_aniso_U_13
_atom_site_aniso_U_23
O2 0.0393(5) 0.0415(5) 0.0536(6) -0.0095(4) 0.0216(4) -0.0100(4)
N2 0.0323(5) 0.0322(6) 0.0451(6) -0.0008(4) 0.0133(4) -0.0023(4)
O1 0.0798(8) 0.0340(5) 0.0736(8) 0.0075(5) 0.0167(6) 0.0064(5)
N3C 0.0495(8) 0.0365(7) 0.0561(8) 0.0088(5) 0.0114(6) -0.0005(5)
C3N 0.0495(8) 0.0365(7) 0.0561(8) 0.0088(5) 0.0114(6) -0.0005(5)
C5 0.0575(9) 0.0422(8) 0.0393(7) 0.0014(6) 0.0099(6) 0.0054(5)
C4 0.0550(9) 0.0597(9) 0.0524(8) -0.0168(7) 0.0336(7) -0.0165(7)
C1 0.0379(6) 0.0322(6) 0.0360(6) -0.0031(4) 0.0162(5) -0.0016(4)
C6 0.0461(8) 0.0594(9) 0.0681(10) -0.0128(7) 0.0097(7) -0.0194(8)

loop_
_atom_site_label
_atom_site_fract_x
_atom_site_fract_y
_atom_site_fract_z
_atom_site_U_iso_or_equiv
_atom_site_thermal_displace_type
_atom_site_calc_flag
_atom_site_refinement_flags
_atom_site_occupancy
_atom_site_disorder_group
_atom_site_type_symbol
O2 0.30270(14) 0.14748(7) 0.10087(14) 0.0434(3) Uani d . 1 . O
N2 0.0875(2) 0.12836(7) 0.0954(2) 0.0365(3) Uani d . 1 . N
O1 0.0017(2) 0.28456(7) 0.0218(2) 0.0648(4) Uani d . 1 . O
N3C -0.0573(2) 0.20148(9) 0.0472(2) 0.0490(4) Uani d P 0.50 . N
C3N -0.0573(2) 0.20148(9) 0.0472(2) 0.0490(4) Uani d P 0.50 . C
H3 -0.206(5) 0.188(2) 0.029(5) 0.041(7) Uiso d P 0.50 . H
C5 0.2240(3) -0.02645(11) 0.2594(2) 0.0480(4) Uani d . 1 . C
H5A 0.184(3) -0.0917(14) 0.274(3) 0.061(5) Uiso d . 1 . H
H5B 0.352(4) -0.0271(14) 0.222(3) 0.076(6) Uiso d . 1 . H
H5C 0.250(3) 0.0061(14) 0.385(3) 0.065(5) Uiso d . 1 . H
C4 -0.1687(3) 0.01885(12) 0.1808(2) 0.0518(4) Uani d . 1 . C
H4A -0.302(3) 0.0495(13) 0.080(3) 0.057(5) Uiso d . 1 . H
H4B -0.196(3) -0.0480(14) 0.204(3) 0.063(5) Uiso d . 1 . H
H4C -0.134(3) 0.0574(13) 0.296(3) 0.058(4) Uiso d . 1 . H
C1 0.0279(2) 0.02359(8) 0.1059(2) 0.0344(3) Uani d . 1 . C
C6 0.4255(3) 0.20023(12) 0.2770(3) 0.0603(5) Uani d . 1 . C
H6A 0.5728(3) 0.21248(12) 0.2773(3) 0.065(11) Uiso calc PR 0.58(4) . H
H6B 0.4320(3) 0.16171(12) 0.3900(3) 0.072(12) Uiso calc PR 0.58(4) . H
H6C 0.3534(3) 0.26160(12) 0.2808(3) 0.048(9) Uiso calc PR 0.58(4) . H
H6E 0.3327(3) 0.21138(12) 0.3548(3) 0.055(14) Uiso calc PR 0.42(4) . H
H6F 0.4735(3) 0.26215(12) 0.2421(3) 0.072(16) Uiso calc PR 0.42(4) . H
H6D 0.5521(3) 0.16226(12) 0.3513(3) 0.051(13) Uiso calc PR 0.42(4) . H

loop_
_atom_type_symbol
_atom_type_description
_atom_type_scat_dispersion_real
_atom_type_scat_dispersion_imag
_atom_type_scat_source
C C 0.0181 0.0091 'International Tables Vol C Tables 4.2.6.8 and 6.1.1.4'
H H 0.0000 0.0000 'International Tables Vol C Tables 4.2.6.8 and 6.1.1.4'
N N 0.0311 0.0180 'International Tables Vol C Tables 4.2.6.8 and 6.1.1.4'
O O 0.0492 0.0322 'International Tables Vol C Tables 4.2.6.8 and 6.1.1.4'

loop_
_geom_angle_atom_site_label_1
_geom_angle_atom_site_label_2
_geom_angle_atom_site_label_3
_geom_angle_site_symmetry_3
_geom_angle
N2 O2 C6 . 111.07(10)
C3N N2 O2 . 117.92(10)
N3C N2 O2 . 117.92(10)
C3N N2 C1 . 124.34(11)
N3C N2 C1 . 124.34(11)
O2 N2 C1 . 116.63(9)
O1 N3C N2 . 120.47(14)
O1 C3N N2 . 120.47(14)
N2 C1 C5 . 107.55(10)
N2 C1 C4 . 108.41(10)
C5 C1 C4 . 107.46(12)
N2 C1 C1 3 108.48(11)
C5 C1 C1 3 112.50(12)
C5 C1 C1 3 112.50(12)

loop_
_geom_bond_atom_site_label_1
_geom_bond_atom_site_label_2
_geom_bond_site_symmetry_2
_geom_bond_distance
_geom_bond_publ_flag
O2 N2 . 1.3939(13) ?
O2 C6 . 1.443(2) ?
N2 C3N . 1.326(2) ?
N2 N3C . 1.326(2) ?
N2 C1 . 1.4852(15) ?
O1 C3N . 1.226(2) ?
O1 N3C . 1.226(2) ?
C5 C1 . 1.529(2) ?
C4 C1 . 1.534(2) ?
C1 C1 3 1.587(2) ?

loop_
_geom_torsion_atom_site_label_1
_geom_torsion_atom_site_label_2
_geom_torsion_atom_site_label_3
_geom_torsion_atom_site_label_4
_geom_torsion_site_symmetry_4
_geom_torsion
C6 O2 N2 C3N . 77.09(14)
C6 O2 N2 N3C . 77.09(14)
C6 O2 N2 C1 . -114.42(12)
O2 N2 N3C O1 . -4.9(2)
C1 N2 N3C O1 . -172.40(12)
O2 N2 C3N O1 . -4.9(2)
C1 N2 C3N O1 . -172.40(12)
C3N N2 C1 C5 . -150.87(12)
N3C N2 C1 C5 . -150.87(12)
O2 N2 C1 C5 . 41.46(13)
C3N N2 C1 C4 . -35.0(2)
N3C N2 C1 C4 . -35.0(2)
O2 N2 C1 C4 . 157.37(11)
C3N N2 C1 C1 3 87.2(2)
N3C N2 C1 C1 3 87.2(2)
O2 N2 C1 C1 3 -80.47(14)
